data_1571202
loop_
_publ_author_name
'Mdluli, Velabo'
'Lehnherr, Dan'
'Lam, Yu-Hong'
'Chaudhry, Mohammad T.'
'Newman, Justin A.'
'DaSilva, Jimmy O.'
'Regalado, Erik L.'

_publ_section_title
;
 Electrosynthesis of iminophosphoranes and applications in nickel
 catalysis.
;
_journal_issue 16
_journal_name_full 'Chemical science'
_journal_page_first 5980
_journal_page_last 5992
_journal_paper_doi 10.1039/d3sc05357a
_journal_volume 15
_journal_year 2024
_chemical_formula_moiety 'C48 H37 Br3 N7 Ni2 O P2, Br, 1[N1H3C2]'
_chemical_formula_sum 'C49 H40 Br4 N9 Ni2 O P2'
_chemical_formula_weight 1269.90
_chemical_name_systematic mds322
_space_group_crystal_system monoclinic
_space_group_IT_number 14
_space_group_name_Hall '-P 2ybc'
_space_group_name_H-M_alt 'P 1 21/c 1'
_atom_sites_solution_hydrogens geom
_audit_creation_date 2023-10-20
_audit_creation_method
;
Olex2 1.5
(compiled 2023.03.06 svn.rbb2c1857 for OlexSys, GUI svn.r6817)
;
_audit_update_record
;
2024-01-30 deposited with the CCDC.	2024-03-06 downloaded from the CCDC.
;
_cell_angle_alpha 90
_cell_angle_beta 104.658(2)
_cell_angle_gamma 90
_cell_formula_units_Z 4
_cell_length_a 12.0937(3)
_cell_length_b 27.1340(6)
_cell_length_c 15.1168(3)
_cell_measurement_reflns_used 18900
_cell_measurement_temperature 100.00(10)
_cell_measurement_theta_max 29.1180
_cell_measurement_theta_min 2.5890
_cell_volume 4799.14(19)
_computing_cell_refinement 'CrysAlisPro 1.171.42.54a (Rigaku OD, 2022)'
_computing_data_collection 'CrysAlisPro 1.171.42.54a (Rigaku OD, 2022)'
_computing_data_reduction 'CrysAlisPro 1.171.42.54a (Rigaku OD, 2022)'
_computing_molecular_graphics 'Olex2 1.5 (Dolomanov et al., 2009)'
_computing_publication_material 'Olex2 1.5 (Dolomanov et al., 2009)'
_computing_structure_refinement 'XL  (Sheldrick, 2008)'
_computing_structure_solution 'SHELXT 2018/2 (Sheldrick, 2018)'
_diffrn_ambient_environment N~2~
_diffrn_ambient_temperature 100.00(10)
_diffrn_detector 'Hybrid Pixel Array Detector'
_diffrn_detector_area_resol_mean 10.0000
_diffrn_detector_type HyPix
_diffrn_measured_fraction_theta_full 0.999
_diffrn_measured_fraction_theta_max 0.999
_diffrn_measurement_details
;
List of Runs (angles in degrees, time in seconds):

  # Type    Start    End  Width  t~exp~   \w     \q     \k     \f   Frames
#--------------------------------------------------------------------------
  1  \w    -31.00  14.00   0.50   46.46    --   -6.11 -80.00  99.00   90
  2  \w    -29.00  -4.00   0.50   46.46    --   -6.11  80.00-136.00   50
  3  \w    -41.00  13.00   0.50   46.46    --    7.21 -80.00  99.00  108
  4  \w    -28.00  11.00   0.50   46.46    --   -6.11  77.00 120.00   78
  5  \w    -10.00  16.00   0.50   46.46    --   -6.11 -77.00 -60.00   52
  6  \w    -27.00  14.00   0.50   46.46    --   -6.11  73.00 -46.82   82
  7  \w    -11.00  15.00   0.50   46.46    --   -6.11 -77.00-180.00   52
  8  \w     -9.00  17.00   0.50   46.46    --   -6.11 -77.00-150.00   52
  9  \w      7.00  41.00   0.50   46.46    --    7.21 -99.00-120.00   68
 10  \w     -8.00  20.00   0.50   46.46    --    7.21  57.00-150.00   56
 11  \w     14.00  39.00   0.50   46.46    --    7.21 -99.00 -30.00   50
 12  \w      6.00  31.00   0.50   46.46    --    7.21 -99.00 -90.00   50
;
_diffrn_measurement_device 'four-circle diffractometer'
_diffrn_measurement_device_type 'XtaLAB Synergy, Dualflex, HyPix'
_diffrn_measurement_method '\w scans'
_diffrn_orient_matrix_type 'CrysAlisPro convention (1999,Acta A55,543-557)'
_diffrn_orient_matrix_UB_11 -0.0309306000
_diffrn_orient_matrix_UB_12 -0.0212175000
_diffrn_orient_matrix_UB_13 0.0070583000
_diffrn_orient_matrix_UB_21 -0.0461015000
_diffrn_orient_matrix_UB_22 0.0071024000
_diffrn_orient_matrix_UB_23 -0.0370124000
_diffrn_orient_matrix_UB_31 0.0243708000
_diffrn_orient_matrix_UB_32 -0.0135099000
_diffrn_orient_matrix_UB_33 -0.0305367000
_diffrn_radiation_monochromator mirror
_diffrn_radiation_probe x-ray
_diffrn_radiation_type 'Mo K\a'
_diffrn_radiation_wavelength 0.71073
_diffrn_reflns_av_R_equivalents 0.0453
_diffrn_reflns_av_unetI/netI 0.0351
_diffrn_reflns_Laue_measured_fraction_full 0.999
_diffrn_reflns_Laue_measured_fraction_max 0.999
_diffrn_reflns_limit_h_max 15
_diffrn_reflns_limit_h_min -15
_diffrn_reflns_limit_k_max 33
_diffrn_reflns_limit_k_min -34
_diffrn_reflns_limit_l_max 19
_diffrn_reflns_limit_l_min -19
_diffrn_reflns_number 59035
_diffrn_reflns_point_group_measured_fraction_full 0.999
_diffrn_reflns_point_group_measured_fraction_max 0.999
_diffrn_reflns_theta_full 25.242
_diffrn_reflns_theta_max 27.103
_diffrn_reflns_theta_min 2.299
_diffrn_source 'micro-focus sealed X-ray tube'
_diffrn_source_type 'PhotonJet (Mo) X-ray Source'
_exptl_absorpt_coefficient_mu 4.231
_exptl_absorpt_correction_T_max 1.000
_exptl_absorpt_correction_T_min 0.784
_exptl_absorpt_correction_type gaussian
_exptl_absorpt_process_details
;
CrysAlisPro 1.171.42.54a (Rigaku Oxford Diffraction, 2022)
Numerical absorption correction based on gaussian integration over
a multifaceted crystal model
Empirical absorption correction using spherical harmonics,
implemented in SCALE3 ABSPACK scaling algorithm.
;
_exptl_crystal_colour 'clear bluish green'
_exptl_crystal_colour_lustre clear
_exptl_crystal_colour_modifier bluish
_exptl_crystal_colour_primary green
_exptl_crystal_density_diffrn 1.758
_exptl_crystal_description irregular
_exptl_crystal_F_000 2524
_exptl_crystal_recrystallization_method 'Slow evaporation from MeCN/MeOH.'
_exptl_crystal_size_max 0.143
_exptl_crystal_size_mid 0.134
_exptl_crystal_size_min 0.041
_refine_diff_density_max 2.204
_refine_diff_density_min -0.781
_refine_diff_density_rms 0.122
_refine_ls_extinction_method none
_refine_ls_goodness_of_fit_ref 1.056
_refine_ls_hydrogen_treatment constr
_refine_ls_matrix_type full
_refine_ls_number_parameters 635
_refine_ls_number_reflns 10590
_refine_ls_number_restraints 17
_refine_ls_restrained_S_all 1.057
_refine_ls_R_factor_all 0.0663
_refine_ls_R_factor_gt 0.0497
_refine_ls_shift/su_max 0.001
_refine_ls_shift/su_mean 0.000
_refine_ls_structure_factor_coef Fsqd
_refine_ls_weighting_details 'w=1/[\s^2^(Fo^2^)+(0.0528P)^2^+16.7053P] where P=(Fo^2^+2Fc^2^)/3'
_refine_ls_weighting_scheme calc
_refine_ls_wR_factor_gt 0.1131
_refine_ls_wR_factor_ref 0.1196
_reflns_Friedel_coverage 0.000
_reflns_number_gt 8569
_reflns_number_total 10590
_reflns_threshold_expression 'I > 2\s(I)'
_cod_data_source_file d3sc05357a2.cif
_cod_data_source_block mds322
_cod_depositor_comments 'Adding full bibliography for 1571196--1571204.cif.'
_cod_original_cell_volume 4799.11(19)
_cod_database_code 1571202
_shelx_shelxl_version_number 2018/3
_chemical_oxdiff_formula 'P1 N4 C20 H20'
_chemical_oxdiff_usercomment 'BpyP=NCN ligand, methanol, Nickel II complex'
_shelx_space_group_comment
;
The symmetry employed for this shelxl refinement is uniquely defined
by the following loop, which should always be used as a source of
symmetry information in preference to the above space-group names.
They are only intended as comments.
;
_olex2_refinement_description
;
1. Fixed Uiso
 At 1.2 times of:
  All C(H) groups
 At 1.5 times of:
  All C(H,H,H) groups
2. Restrained distances
 O1A-C47A = O1B-C47B
 1.427 with sigma of 0.001
3. Uiso/Uaniso restraints and constraints
Uanis(O1B) \\sim Ueq: with sigma of 0.01 and sigma for terminal atoms of 0.02
4. Rigid body (RIGU) restrains
 N9, C48, C49, H49A, H49B, H49C
 with sigma for 1-2 distances of 0.004 and sigma for 1-3 distances of 0.004
5. Others
 Sof(Br3B)=Sof(O1A)=Sof(C47A)=Sof(H47D)=Sof(H47E)=Sof(H47F)=1-FVAR(1)
 Sof(Br3A)=Sof(O1B)=Sof(C47B)=Sof(H47A)=Sof(H47B)=Sof(H47C)=FVAR(1)
6.a Aromatic/amide H refined with riding coordinates:
 C1(H1), C2(H2), C3(H3), C4(H4), C7(H7), C8(H8), C9(H9), C12(H12), C13(H13),
 C14(H14), C15(H15), C16(H16), C18(H18), C19(H19), C20(H20), C21(H21), C22(H22),
  C24(H24), C25(H25), C26(H26), C27(H27), C30(H30), C31(H31), C32(H32),
 C35(H35), C36(H36), C37(H37), C38(H38), C39(H39), C41(H41), C42(H42), C43(H43),
  C44(H44), C45(H45)
6.b Idealised Me refined as rotating group:
 C47A(H47D,H47E,H47F), C47B(H47A,H47B,H47C), C49(H49A,H49B,H49C)
;
_olex2_date_sample_data_collection 2023-10-19
_olex2_date_sample_submission 2023-10-19
_olex2_exptl_crystal_mounting_method 'Mounted onto a MiTiGen loop with oil.'
_olex2_submission_original_sample_id mds322
_olex2_submission_special_instructions 'No special instructions were received'
_oxdiff_exptl_absorpt_empirical_details
;
Empirical correction (ABSPACK) includes:
- Absorption correction using spherical harmonics
- Frame scaling
;
_oxdiff_exptl_absorpt_empirical_full_max 1.399
_oxdiff_exptl_absorpt_empirical_full_min 0.609

loop_
_space_group_symop_operation_xyz
'x, y, z'
'-x, y+1/2, -z+1/2'
'-x, -y, -z'
'x, -y-1/2, z-1/2'

loop_
_atom_site_label
_atom_site_type_symbol
_atom_site_fract_x
_atom_site_fract_y
_atom_site_fract_z
_atom_site_U_iso_or_equiv
_atom_site_adp_type
_atom_site_occupancy
_atom_site_site_symmetry_order
_atom_site_calc_flag
_atom_site_refinement_flags_posn
_atom_site_refinement_flags_adp
_atom_site_refinement_flags_occupancy
_atom_site_disorder_assembly
_atom_site_disorder_group
Br1 Br 0.64538(4) 0.56788(2) 0.21639(3) 0.02616(11) Uani 1 1 d . . . . .
Br2 Br 0.62710(4) 0.70550(2) 0.57971(3) 0.03404(13) Uani 1 1 d . . . . .
Br3A Br 0.6629(3) 0.48010(10) 0.4144(2) 0.0425(9) Uani 0.249(2) 1 d . . P A 1
Br3B Br 0.84448(8) 0.55608(3) 0.49970(5) 0.0231(2) Uani 0.751(2) 1 d . . P A 1
Ni1 Ni 0.51552(5) 0.50609(2) 0.27001(4) 0.02303(13) Uani 1 1 d . . . . .
Ni2 Ni 0.73289(4) 0.63239(2) 0.53572(3) 0.01881(12) Uani 1 1 d . . . . .
P1 P 0.34674(10) 0.59796(4) 0.26261(7) 0.0215(2) Uani 1 1 d . . . . .
P2 P 0.85670(9) 0.61157(4) 0.74808(7) 0.0188(2) Uani 1 1 d . . . . .
O1A O 0.6456(5) 0.4889(2) 0.3727(4) 0.0350(14) Uani 0.751(2) 1 d D . P A 2
O1B O 0.8063(13) 0.5774(7) 0.4831(13) 0.045(4) Uani 0.249(2) 1 d D U P A 2
N1 N 0.5405(3) 0.45315(14) 0.1798(3) 0.0269(8) Uani 1 1 d . . . . .
N2 N 0.3925(3) 0.52509(13) 0.1584(2) 0.0224(8) Uani 1 1 d . . . . .
N3 N 0.4427(3) 0.56580(13) 0.3335(2) 0.0212(7) Uani 1 1 d . . . . .
N4 N 0.5849(3) 0.60168(14) 0.4647(2) 0.0253(8) Uani 1 1 d . . . . .
N5 N 0.7718(3) 0.67371(13) 0.4341(2) 0.0208(7) Uani 1 1 d . . . . .
N6 N 0.8824(3) 0.66323(13) 0.6043(2) 0.0191(7) Uani 1 1 d . . . . .
N7 N 0.7435(3) 0.59941(13) 0.6673(2) 0.0225(8) Uani 1 1 d . . . . .
N8 N 0.5973(3) 0.54110(14) 0.6905(2) 0.0261(8) Uani 1 1 d . . . . .
C1 C 0.6179(4) 0.41691(18) 0.1988(4) 0.0326(11) Uani 1 1 d . . . . .
H1 H 0.672174 0.416719 0.256527 0.039 Uiso 1 1 calc R U . . .
C2 C 0.6211(5) 0.37960(18) 0.1369(4) 0.0359(12) Uani 1 1 d . . . . .
H2 H 0.677512 0.354480 0.151267 0.043 Uiso 1 1 calc R U . . .
C3 C 0.5405(5) 0.37971(19) 0.0537(4) 0.0405(13) Uani 1 1 d . . . . .
H3 H 0.539430 0.353951 0.010883 0.049 Uiso 1 1 calc R U . . .
C4 C 0.4615(5) 0.41755(18) 0.0331(3) 0.0337(11) Uani 1 1 d . . . . .
H4 H 0.406333 0.418485 -0.024172 0.040 Uiso 1 1 calc R U . . .
C5 C 0.4645(4) 0.45428(16) 0.0982(3) 0.0261(10) Uani 1 1 d . . . . .
C6 C 0.3850(4) 0.49666(16) 0.0839(3) 0.0261(10) Uani 1 1 d . . . . .
C7 C 0.3100(4) 0.50975(18) 0.0009(3) 0.0283(10) Uani 1 1 d . . . . .
H7 H 0.305246 0.490365 -0.052246 0.034 Uiso 1 1 calc R U . . .
C8 C 0.2432(4) 0.55112(18) -0.0029(3) 0.0296(10) Uani 1 1 d . . . . .
H8 H 0.191373 0.560139 -0.058991 0.036 Uiso 1 1 calc R U . . .
C9 C 0.2508(4) 0.57970(17) 0.0743(3) 0.0257(9) Uani 1 1 d . . . . .
H9 H 0.204661 0.608217 0.072288 0.031 Uiso 1 1 calc R U . . .
C10 C 0.3279(4) 0.56537(16) 0.1544(3) 0.0225(9) Uani 1 1 d . . . . .
C11 C 0.3840(4) 0.66077(16) 0.2519(3) 0.0262(9) Uani 1 1 d . . . . .
C12 C 0.4115(5) 0.6788(2) 0.1756(4) 0.0362(12) Uani 1 1 d . . . . .
H12 H 0.413788 0.657482 0.126126 0.043 Uiso 1 1 calc R U . . .
C13 C 0.4362(5) 0.7287(2) 0.1715(4) 0.0500(15) Uani 1 1 d . . . . .
H13 H 0.454043 0.741732 0.118424 0.060 Uiso 1 1 calc R U . . .
C14 C 0.4350(5) 0.7594(2) 0.2435(4) 0.0434(14) Uani 1 1 d . . . . .
H14 H 0.451160 0.793435 0.239608 0.052 Uiso 1 1 calc R U . . .
C15 C 0.4106(6) 0.7411(2) 0.3208(4) 0.0519(15) Uani 1 1 d . . . . .
H15 H 0.412341 0.762222 0.371203 0.062 Uiso 1 1 calc R U . . .
C16 C 0.3836(6) 0.6921(2) 0.3253(4) 0.0506(16) Uani 1 1 d . . . . .
H16 H 0.364629 0.679493 0.378253 0.061 Uiso 1 1 calc R U . . .
C17 C 0.2116(4) 0.59864(17) 0.2903(3) 0.0253(9) Uani 1 1 d . . . . .
C18 C 0.1326(4) 0.63548(19) 0.2534(3) 0.0320(11) Uani 1 1 d . . . . .
H18 H 0.150358 0.659473 0.213294 0.038 Uiso 1 1 calc R U . . .
C19 C 0.0296(5) 0.6368(2) 0.2752(4) 0.0383(12) Uani 1 1 d . . . . .
H19 H -0.025203 0.661140 0.248736 0.046 Uiso 1 1 calc R U . . .
C20 C 0.0049(4) 0.6030(2) 0.3354(4) 0.0377(12) Uani 1 1 d . . . . .
H20 H -0.065455 0.605141 0.352396 0.045 Uiso 1 1 calc R U . . .
C21 C 0.0818(5) 0.5660(2) 0.3714(4) 0.0406(12) Uani 1 1 d . . . . .
H21 H 0.063942 0.542587 0.412408 0.049 Uiso 1 1 calc R U . . .
C22 C 0.1849(4) 0.56306(19) 0.3475(3) 0.0331(11) Uani 1 1 d . . . . .
H22 H 0.236691 0.536958 0.369979 0.040 Uiso 1 1 calc R U . . .
C23 C 0.5163(4) 0.58651(16) 0.4032(3) 0.0218(9) Uani 1 1 d . . . . .
C24 C 0.7098(4) 0.67636(16) 0.3471(3) 0.0231(9) Uani 1 1 d . . . . .
H24 H 0.640823 0.657991 0.329159 0.028 Uiso 1 1 calc R U . . .
C25 C 0.7431(4) 0.70508(16) 0.2824(3) 0.0255(9) Uani 1 1 d . . . . .
H25 H 0.697613 0.706516 0.221255 0.031 Uiso 1 1 calc R U . . .
C26 C 0.8423(4) 0.73119(16) 0.3083(3) 0.0246(9) Uani 1 1 d . . . . .
H26 H 0.866432 0.751044 0.264865 0.030 Uiso 1 1 calc R U . . .
C27 C 0.9082(4) 0.72885(16) 0.3978(3) 0.0244(9) Uani 1 1 d . . . . .
H27 H 0.978080 0.746530 0.416427 0.029 Uiso 1 1 calc R U . . .
C28 C 0.8692(4) 0.69984(16) 0.4597(3) 0.0218(9) Uani 1 1 d . . . . .
C29 C 0.9300(4) 0.69542(16) 0.5580(3) 0.0217(9) Uani 1 1 d . . . . .
C30 C 1.0268(4) 0.72267(18) 0.6010(3) 0.0304(10) Uani 1 1 d . . . . .
H30 H 1.058831 0.745896 0.567493 0.037 Uiso 1 1 calc R U . . .
C31 C 1.0751(4) 0.71515(19) 0.6933(3) 0.0318(11) Uani 1 1 d . . . . .
H31 H 1.140906 0.733299 0.723815 0.038 Uiso 1 1 calc R U . . .
C32 C 1.0272(4) 0.68100(17) 0.7415(3) 0.0263(9) Uani 1 1 d . . . . .
H32 H 1.059531 0.675176 0.804705 0.032 Uiso 1 1 calc R U . . .
C33 C 0.9307(4) 0.65578(16) 0.6941(3) 0.0212(9) Uani 1 1 d . . . . .
C34 C 0.8227(4) 0.63815(16) 0.8467(3) 0.0224(9) Uani 1 1 d . . . . .
C35 C 0.7184(4) 0.66219(16) 0.8364(3) 0.0251(9) Uani 1 1 d . . . . .
H35 H 0.664926 0.663617 0.778381 0.030 Uiso 1 1 calc R U . . .
C36 C 0.6940(4) 0.68398(18) 0.9122(3) 0.0311(10) Uani 1 1 d . . . . .
H36 H 0.623563 0.700831 0.905979 0.037 Uiso 1 1 calc R U . . .
C37 C 0.7719(5) 0.68135(19) 0.9973(3) 0.0359(12) Uani 1 1 d . . . . .
H37 H 0.753726 0.695945 1.048990 0.043 Uiso 1 1 calc R U . . .
C38 C 0.8758(5) 0.65758(19) 1.0073(3) 0.0346(11) Uani 1 1 d . . . . .
H38 H 0.928776 0.656060 1.065541 0.042 Uiso 1 1 calc R U . . .
C39 C 0.9021(4) 0.63600(17) 0.9318(3) 0.0267(10) Uani 1 1 d . . . . .
H39 H 0.973488 0.619931 0.937973 0.032 Uiso 1 1 calc R U . . .
C40 C 0.9487(4) 0.55998(16) 0.7849(3) 0.0218(9) Uani 1 1 d . . . . .
C41 C 1.0401(4) 0.55103(17) 0.7455(3) 0.0274(10) Uani 1 1 d . . . . .
H41 H 1.056829 0.573655 0.702757 0.033 Uiso 1 1 calc R U . . .
C42 C 1.1055(4) 0.50910(18) 0.7694(3) 0.0314(10) Uani 1 1 d . . . . .
H42 H 1.167903 0.502957 0.743454 0.038 Uiso 1 1 calc R U . . .
C43 C 1.0803(4) 0.47609(18) 0.8310(3) 0.0301(10) Uani 1 1 d . . . . .
H43 H 1.125225 0.447169 0.846643 0.036 Uiso 1 1 calc R U . . .
C44 C 0.9905(4) 0.48460(17) 0.8701(3) 0.0301(10) Uani 1 1 d . . . . .
H44 H 0.974280 0.461692 0.912623 0.036 Uiso 1 1 calc R U . . .
C45 C 0.9239(4) 0.52654(17) 0.8473(3) 0.0254(9) Uani 1 1 d . . . . .
H45 H 0.861852 0.532462 0.873860 0.031 Uiso 1 1 calc R U . . .
C46 C 0.6672(4) 0.56795(16) 0.6818(3) 0.0211(9) Uani 1 1 d . . . . .
C47A C 0.6319(8) 0.4632(4) 0.4516(5) 0.058(3) Uani 0.751(2) 1 d D . P A 2
H47D H 0.589934 0.432484 0.432620 0.087 Uiso 0.751(2) 1 calc R U P A 2
H47E H 0.589225 0.483826 0.484574 0.087 Uiso 0.751(2) 1 calc R U P A 2
H47F H 0.707284 0.455564 0.491614 0.087 Uiso 0.751(2) 1 calc R U P A 2
C47B C 0.9096(17) 0.5519(8) 0.5246(13) 0.032(5) Uani 0.249(2) 1 d D . P A 2
H47A H 0.973173 0.566827 0.504730 0.048 Uiso 0.249(2) 1 calc R U P A 2
H47B H 0.902149 0.517211 0.506290 0.048 Uiso 0.249(2) 1 calc R U P A 2
H47C H 0.924577 0.554315 0.591268 0.048 Uiso 0.249(2) 1 calc R U P A 2
Br4 Br 0.18970(4) 0.80237(2) 0.47188(3) 0.03511(13) Uani 1 1 d . . . . .
N9 N 0.8258(12) 0.3814(4) 0.3816(9) 0.188(7) Uani 1 1 d . . . B 2
C48 C 0.7705(11) 0.3563(4) 0.4206(7) 0.102(3) Uani 1 1 d . . . B 2
C49 C 0.7279(12) 0.3286(4) 0.4819(7) 0.135(5) Uani 1 1 d . . . B 2
H49A H 0.718792 0.294209 0.461280 0.202 Uiso 1 1 calc R U . B 2
H49B H 0.653597 0.341784 0.485082 0.202 Uiso 1 1 calc R U . B 2
H49C H 0.781269 0.330108 0.542608 0.202 Uiso 1 1 calc R U . B 2

loop_
_atom_site_aniso_label
_atom_site_aniso_U_11
_atom_site_aniso_U_22
_atom_site_aniso_U_33
_atom_site_aniso_U_23
_atom_site_aniso_U_13
_atom_site_aniso_U_12
Br1 0.0275(2) 0.0240(2) 0.0292(2) -0.00369(17) 0.01134(18) -0.00455(17)
Br2 0.0385(3) 0.0379(3) 0.0270(2) -0.00031(19) 0.0106(2) 0.0132(2)
Br3A 0.0597(18) 0.0233(13) 0.0291(18) 0.0015(12) -0.0171(15) -0.0021(10)
Br3B 0.0233(4) 0.0221(4) 0.0241(4) -0.0003(3) 0.0064(3) -0.0004(3)
Ni1 0.0241(3) 0.0199(3) 0.0250(3) -0.0038(2) 0.0060(2) -0.0049(2)
Ni2 0.0183(3) 0.0228(3) 0.0147(2) -0.0010(2) 0.0030(2) -0.0039(2)
P1 0.0220(6) 0.0205(5) 0.0204(5) -0.0028(4) 0.0026(4) -0.0027(4)
P2 0.0182(5) 0.0206(5) 0.0164(5) 0.0011(4) 0.0019(4) -0.0025(4)
O1A 0.035(3) 0.042(4) 0.023(3) 0.002(3) -0.001(3) -0.003(2)
O1B 0.030(7) 0.035(7) 0.068(9) -0.005(7) 0.011(6) 0.022(6)
N1 0.031(2) 0.0195(19) 0.035(2) -0.0037(15) 0.0157(17) -0.0068(16)
N2 0.0264(19) 0.0199(18) 0.0225(18) -0.0048(14) 0.0092(15) -0.0114(15)
N3 0.0200(18) 0.0213(18) 0.0209(18) -0.0027(14) 0.0027(14) -0.0040(14)
N4 0.0222(19) 0.033(2) 0.0202(18) -0.0013(15) 0.0049(15) -0.0074(16)
N5 0.0196(18) 0.0206(18) 0.0232(18) -0.0018(14) 0.0075(14) -0.0015(14)
N6 0.0197(18) 0.0190(18) 0.0183(17) -0.0005(13) 0.0039(14) -0.0010(14)
N7 0.0229(19) 0.0249(19) 0.0179(17) 0.0029(14) 0.0018(14) -0.0059(15)
N8 0.032(2) 0.024(2) 0.0202(18) 0.0008(15) 0.0022(15) -0.0092(17)
C1 0.033(3) 0.028(2) 0.040(3) 0.000(2) 0.016(2) -0.004(2)
C2 0.043(3) 0.024(2) 0.050(3) 0.000(2) 0.029(3) 0.001(2)
C3 0.063(4) 0.026(3) 0.044(3) -0.008(2) 0.035(3) -0.008(2)
C4 0.052(3) 0.025(2) 0.030(3) -0.0064(19) 0.022(2) -0.012(2)
C5 0.034(3) 0.023(2) 0.026(2) -0.0037(18) 0.017(2) -0.0110(19)
C6 0.033(2) 0.023(2) 0.026(2) -0.0034(18) 0.0156(19) -0.0126(19)
C7 0.031(2) 0.034(3) 0.021(2) -0.0046(18) 0.0087(19) -0.016(2)
C8 0.031(3) 0.037(3) 0.020(2) 0.0008(19) 0.0046(19) -0.013(2)
C9 0.026(2) 0.026(2) 0.025(2) -0.0014(18) 0.0055(18) -0.0078(18)
C10 0.020(2) 0.023(2) 0.026(2) -0.0040(17) 0.0084(17) -0.0079(17)
C11 0.027(2) 0.020(2) 0.028(2) -0.0011(17) 0.0007(18) -0.0035(18)
C12 0.039(3) 0.035(3) 0.036(3) -0.002(2) 0.011(2) -0.015(2)
C13 0.052(4) 0.049(4) 0.047(3) 0.008(3) 0.009(3) -0.026(3)
C14 0.040(3) 0.024(3) 0.056(3) 0.005(2) -0.006(3) -0.009(2)
C15 0.073(4) 0.026(3) 0.056(4) -0.010(3) 0.014(3) -0.008(3)
C16 0.086(5) 0.029(3) 0.039(3) -0.008(2) 0.021(3) -0.014(3)
C17 0.026(2) 0.027(2) 0.022(2) -0.0076(17) 0.0041(18) 0.0012(18)
C18 0.034(3) 0.033(3) 0.030(2) -0.001(2) 0.011(2) 0.008(2)
C19 0.040(3) 0.042(3) 0.036(3) -0.002(2) 0.013(2) 0.015(2)
C20 0.031(3) 0.046(3) 0.038(3) -0.010(2) 0.012(2) 0.004(2)
C21 0.034(3) 0.046(3) 0.044(3) 0.007(2) 0.014(2) -0.004(2)
C22 0.026(2) 0.032(3) 0.040(3) 0.004(2) 0.005(2) 0.001(2)
C23 0.023(2) 0.023(2) 0.022(2) 0.0035(17) 0.0102(18) 0.0007(17)
C24 0.024(2) 0.026(2) 0.018(2) -0.0048(17) 0.0028(17) 0.0005(18)
C25 0.032(2) 0.026(2) 0.019(2) -0.0010(17) 0.0074(18) 0.0047(19)
C26 0.031(2) 0.023(2) 0.023(2) 0.0040(17) 0.0119(18) -0.0001(18)
C27 0.028(2) 0.019(2) 0.028(2) 0.0010(17) 0.0109(18) -0.0028(17)
C28 0.022(2) 0.023(2) 0.020(2) -0.0016(16) 0.0055(17) -0.0010(17)
C29 0.020(2) 0.021(2) 0.023(2) 0.0020(16) 0.0039(17) -0.0023(16)
C30 0.025(2) 0.034(3) 0.031(2) 0.005(2) 0.0048(19) -0.008(2)
C31 0.024(2) 0.038(3) 0.031(2) -0.002(2) 0.0006(19) -0.012(2)
C32 0.026(2) 0.028(2) 0.021(2) 0.0010(18) 0.0010(18) -0.0051(18)
C33 0.021(2) 0.021(2) 0.022(2) -0.0008(16) 0.0046(17) -0.0010(16)
C34 0.027(2) 0.023(2) 0.018(2) 0.0007(16) 0.0068(17) -0.0044(17)
C35 0.026(2) 0.026(2) 0.024(2) 0.0029(17) 0.0063(18) -0.0030(18)
C36 0.031(3) 0.032(3) 0.036(3) 0.004(2) 0.018(2) 0.001(2)
C37 0.049(3) 0.035(3) 0.030(3) -0.002(2) 0.022(2) -0.005(2)
C38 0.046(3) 0.037(3) 0.019(2) -0.0024(19) 0.005(2) -0.006(2)
C39 0.029(2) 0.029(2) 0.021(2) -0.0011(18) 0.0028(18) 0.0002(19)
C40 0.020(2) 0.022(2) 0.021(2) 0.0027(16) 0.0008(16) 0.0006(17)
C41 0.028(2) 0.029(2) 0.025(2) 0.0025(18) 0.0067(19) 0.0016(19)
C42 0.028(2) 0.031(3) 0.035(3) -0.004(2) 0.009(2) 0.000(2)
C43 0.024(2) 0.025(2) 0.035(3) -0.0016(19) -0.0043(19) 0.0025(18)
C44 0.031(3) 0.026(2) 0.031(2) 0.0059(19) 0.002(2) -0.0044(19)
C45 0.023(2) 0.026(2) 0.027(2) 0.0016(18) 0.0038(18) -0.0046(18)
C46 0.024(2) 0.022(2) 0.0139(19) 0.0020(15) -0.0012(16) 0.0024(18)
C47A 0.057(6) 0.065(7) 0.045(6) 0.010(5) 0.001(4) -0.015(5)
C47B 0.045(14) 0.031(11) 0.021(10) -0.005(8) 0.010(10) 0.022(11)
Br4 0.0304(3) 0.0396(3) 0.0296(2) 0.0075(2) -0.00296(19) -0.0148(2)
N9 0.257(14) 0.148(9) 0.234(13) 0.128(9) 0.202(12) 0.118(9)
C48 0.140(9) 0.085(7) 0.087(7) 0.009(5) 0.037(6) 0.015(6)
C49 0.251(15) 0.087(7) 0.111(8) -0.056(6) 0.131(9) -0.066(8)

loop_
_atom_type_symbol
_atom_type_description
_atom_type_scat_dispersion_real
_atom_type_scat_dispersion_imag
_atom_type_scat_source
C C 0.0033 0.0016 'International Tables Vol C Tables 4.2.6.8 and 6.1.1.4'
H H 0.0000 0.0000 'International Tables Vol C Tables 4.2.6.8 and 6.1.1.4'
Br Br -0.2901 2.4595 'International Tables Vol C Tables 4.2.6.8 and 6.1.1.4'
N N 0.0061 0.0033 'International Tables Vol C Tables 4.2.6.8 and 6.1.1.4'
Ni Ni 0.3393 1.1124 'International Tables Vol C Tables 4.2.6.8 and 6.1.1.4'
O O 0.0106 0.0060 'International Tables Vol C Tables 4.2.6.8 and 6.1.1.4'
P P 0.1023 0.0942 'International Tables Vol C Tables 4.2.6.8 and 6.1.1.4'

loop_
_exptl_crystal_face_index_h
_exptl_crystal_face_index_k
_exptl_crystal_face_index_l
_exptl_crystal_face_perp_dist
0 1 0 0.0715
-1 -1 2 0.0853
0 2 -1 0.0516
-1 1 2 0.0937
1 -1 -2 0.0407
-1 0 -1 0.0249
1 0 1 0.0157
0 -1 0 0.0620
-2 -1 2 0.0859
2 1 -2 0.0508
-1 -2 -1 0.0378
2 2 1 0.0323
-2 -1 0 0.0492

loop_
_geom_angle_atom_site_label_1
_geom_angle_atom_site_label_2
_geom_angle_atom_site_label_3
_geom_angle
_geom_angle_site_symmetry_1
_geom_angle_site_symmetry_3
_geom_angle_publ_flag
Br3A Ni1 Br1 95.75(9) . . ?
O1A Ni1 Br1 88.44(19) . . ?
O1A Ni1 N1 97.8(2) . . ?
O1A Ni1 N2 174.9(2) . . ?
O1A Ni1 N3 99.2(2) . . ?
O1A Ni1 N8 94.6(2) . 3_666 ?
N1 Ni1 Br1 92.44(10) . . ?
N1 Ni1 Br3A 100.78(14) . . ?
N1 Ni1 N3 162.87(15) . . ?
N1 Ni1 N8 88.71(15) . 3_666 ?
N2 Ni1 Br1 87.11(10) . . ?
N2 Ni1 Br3A 177.02(14) . . ?
N2 Ni1 N1 79.89(15) . . ?
N2 Ni1 N3 83.32(14) . . ?
N2 Ni1 N8 89.91(14) . 3_666 ?
N3 Ni1 Br1 90.07(9) . . ?
N3 Ni1 Br3A 95.82(12) . . ?
N8 Ni1 Br1 176.57(11) 3_666 . ?
N8 Ni1 Br3A 87.20(14) 3_666 . ?
N8 Ni1 N3 87.90(14) 3_666 . ?
Br2 Ni2 Br3B 176.97(3) . . ?
O1B Ni2 Br2 172.1(6) . . ?
O1B Ni2 N4 84.5(5) . . ?
O1B Ni2 N5 84.3(6) . . ?
O1B Ni2 N6 94.8(5) . . ?
O1B Ni2 N7 97.4(6) . . ?
N4 Ni2 Br2 91.37(11) . . ?
N4 Ni2 Br3B 89.85(11) . . ?
N4 Ni2 N5 99.67(14) . . ?
N4 Ni2 N6 178.74(14) . . ?
N4 Ni2 N7 99.02(14) . . ?
N5 Ni2 Br2 89.74(10) . . ?
N5 Ni2 Br3B 92.79(10) . . ?
N5 Ni2 N7 161.31(14) . . ?
N6 Ni2 Br2 89.26(10) . . ?
N6 Ni2 Br3B 89.58(10) . . ?
N6 Ni2 N5 79.24(14) . . ?
N6 Ni2 N7 82.06(13) . . ?
N7 Ni2 Br2 89.95(10) . . ?
N7 Ni2 Br3B 87.11(10) . . ?
N3 P1 C10 103.8(2) . . ?
N3 P1 C11 114.8(2) . . ?
N3 P1 C17 113.3(2) . . ?
C11 P1 C10 111.1(2) . . ?
C11 P1 C17 106.2(2) . . ?
C17 P1 C10 107.5(2) . . ?
N7 P2 C33 102.39(19) . . ?
N7 P2 C34 112.4(2) . . ?
N7 P2 C40 114.6(2) . . ?
C34 P2 C33 110.6(2) . . ?
C40 P2 C33 108.6(2) . . ?
C40 P2 C34 108.2(2) . . ?
C47A O1A Ni1 122.5(5) . . ?
C47B O1B Ni2 127.8(13) . . ?
C1 N1 Ni1 125.7(3) . . ?
C1 N1 C5 119.7(4) . . ?
C5 N1 Ni1 114.4(3) . . ?
C6 N2 Ni1 115.6(3) . . ?
C10 N2 Ni1 123.2(3) . . ?
C10 N2 C6 121.0(4) . . ?
P1 N3 Ni1 114.21(18) . . ?
C23 N3 Ni1 113.7(3) . . ?
C23 N3 P1 121.6(3) . . ?
C23 N4 Ni2 159.2(3) . . ?
C24 N5 Ni2 125.9(3) . . ?
C24 N5 C28 119.1(4) . . ?
C28 N5 Ni2 115.0(3) . . ?
C29 N6 Ni2 116.7(3) . . ?
C29 N6 C33 119.3(4) . . ?
C33 N6 Ni2 123.8(3) . . ?
P2 N7 Ni2 116.93(19) . . ?
C46 N7 Ni2 122.9(3) . . ?
C46 N7 P2 120.0(3) . . ?
C46 N8 Ni1 170.2(3) . 3_666 ?
N1 C1 H1 119.0 . . ?
N1 C1 C2 121.9(5) . . ?
C2 C1 H1 119.0 . . ?
C1 C2 H2 120.7 . . ?
C3 C2 C1 118.6(5) . . ?
C3 C2 H2 120.7 . . ?
C2 C3 H3 120.2 . . ?
C2 C3 C4 119.6(5) . . ?
C4 C3 H3 120.2 . . ?
C3 C4 H4 120.7 . . ?
C3 C4 C5 118.6(5) . . ?
C5 C4 H4 120.7 . . ?
N1 C5 C4 121.5(5) . . ?
N1 C5 C6 114.9(4) . . ?
C4 C5 C6 123.6(5) . . ?
N2 C6 C5 114.8(4) . . ?
N2 C6 C7 119.8(4) . . ?
C7 C6 C5 125.4(4) . . ?
C6 C7 H7 120.4 . . ?
C8 C7 C6 119.1(4) . . ?
C8 C7 H7 120.4 . . ?
C7 C8 H8 119.7 . . ?
C7 C8 C9 120.6(4) . . ?
C9 C8 H8 119.7 . . ?
C8 C9 H9 121.1 . . ?
C10 C9 C8 117.8(4) . . ?
C10 C9 H9 121.1 . . ?
N2 C10 P1 114.7(3) . . ?
N2 C10 C9 121.7(4) . . ?
C9 C10 P1 123.6(3) . . ?
C12 C11 P1 122.6(4) . . ?
C12 C11 C16 120.2(5) . . ?
C16 C11 P1 117.2(4) . . ?
C11 C12 H12 120.5 . . ?
C11 C12 C13 119.0(5) . . ?
C13 C12 H12 120.5 . . ?
C12 C13 H13 119.7 . . ?
C14 C13 C12 120.6(5) . . ?
C14 C13 H13 119.7 . . ?
C13 C14 H14 119.8 . . ?
C15 C14 C13 120.4(5) . . ?
C15 C14 H14 119.8 . . ?
C14 C15 H15 120.1 . . ?
C14 C15 C16 119.9(6) . . ?
C16 C15 H15 120.1 . . ?
C11 C16 H16 120.0 . . ?
C15 C16 C11 119.9(5) . . ?
C15 C16 H16 120.0 . . ?
C18 C17 P1 119.1(4) . . ?
C22 C17 P1 120.7(4) . . ?
C22 C17 C18 120.2(4) . . ?
C17 C18 H18 120.2 . . ?
C19 C18 C17 119.6(5) . . ?
C19 C18 H18 120.2 . . ?
C18 C19 H19 119.8 . . ?
C18 C19 C20 120.4(5) . . ?
C20 C19 H19 119.8 . . ?
C19 C20 H20 119.8 . . ?
C19 C20 C21 120.4(5) . . ?
C21 C20 H20 119.8 . . ?
C20 C21 H21 120.0 . . ?
C20 C21 C22 120.0(5) . . ?
C22 C21 H21 120.0 . . ?
C17 C22 H22 120.3 . . ?
C21 C22 C17 119.3(5) . . ?
C21 C22 H22 120.3 . . ?
N4 C23 N3 175.3(5) . . ?
N5 C24 H24 119.0 . . ?
N5 C24 C25 122.0(4) . . ?
C25 C24 H24 119.0 . . ?
C24 C25 H25 120.6 . . ?
C26 C25 C24 118.8(4) . . ?
C26 C25 H25 120.6 . . ?
C25 C26 H26 119.9 . . ?
C25 C26 C27 120.2(4) . . ?
C27 C26 H26 119.9 . . ?
C26 C27 H27 120.9 . . ?
C26 C27 C28 118.2(4) . . ?
C28 C27 H27 120.9 . . ?
N5 C28 C27 121.7(4) . . ?
N5 C28 C29 114.9(4) . . ?
C27 C28 C29 123.4(4) . . ?
N6 C29 C28 114.0(4) . . ?
N6 C29 C30 121.6(4) . . ?
C30 C29 C28 124.5(4) . . ?
C29 C30 H30 120.7 . . ?
C31 C30 C29 118.7(4) . . ?
C31 C30 H30 120.7 . . ?
C30 C31 H31 120.0 . . ?
C30 C31 C32 120.0(4) . . ?
C32 C31 H31 120.0 . . ?
C31 C32 H32 121.1 . . ?
C33 C32 C31 117.8(4) . . ?
C33 C32 H32 121.1 . . ?
N6 C33 P2 114.5(3) . . ?
N6 C33 C32 122.7(4) . . ?
C32 C33 P2 122.8(3) . . ?
C35 C34 P2 119.1(3) . . ?
C35 C34 C39 120.9(4) . . ?
C39 C34 P2 119.9(3) . . ?
C34 C35 H35 120.5 . . ?
C36 C35 C34 118.9(4) . . ?
C36 C35 H35 120.5 . . ?
C35 C36 H36 119.8 . . ?
C35 C36 C37 120.4(5) . . ?
C37 C36 H36 119.8 . . ?
C36 C37 H37 119.7 . . ?
C38 C37 C36 120.5(4) . . ?
C38 C37 H37 119.7 . . ?
C37 C38 H38 120.1 . . ?
C37 C38 C39 119.8(5) . . ?
C39 C38 H38 120.1 . . ?
C34 C39 H39 120.3 . . ?
C38 C39 C34 119.4(5) . . ?
C38 C39 H39 120.3 . . ?
C41 C40 P2 119.9(3) . . ?
C45 C40 P2 119.7(3) . . ?
C45 C40 C41 120.1(4) . . ?
C40 C41 H41 120.2 . . ?
C42 C41 C40 119.5(4) . . ?
C42 C41 H41 120.2 . . ?
C41 C42 H42 119.9 . . ?
C43 C42 C41 120.1(5) . . ?
C43 C42 H42 119.9 . . ?
C42 C43 H43 119.6 . . ?
C42 C43 C44 120.8(4) . . ?
C44 C43 H43 119.6 . . ?
C43 C44 H44 120.0 . . ?
C43 C44 C45 120.1(4) . . ?
C45 C44 H44 120.0 . . ?
C40 C45 H45 120.3 . . ?
C44 C45 C40 119.4(4) . . ?
C44 C45 H45 120.3 . . ?
N8 C46 N7 176.8(5) . . ?
O1A C47A H47D 109.5 . . ?
O1A C47A H47E 109.5 . . ?
O1A C47A H47F 109.5 . . ?
H47D C47A H47E 109.5 . . ?
H47D C47A H47F 109.5 . . ?
H47E C47A H47F 109.5 . . ?
O1B C47B H47A 109.5 . . ?
O1B C47B H47B 109.5 . . ?
O1B C47B H47C 109.5 . . ?
H47A C47B H47B 109.5 . . ?
H47A C47B H47C 109.5 . . ?
H47B C47B H47C 109.5 . . ?
N9 C48 C49 167.2(15) . . ?
C48 C49 H49A 109.5 . . ?
C48 C49 H49B 109.5 . . ?
C48 C49 H49C 109.5 . . ?
H49A C49 H49B 109.5 . . ?
H49A C49 H49C 109.5 . . ?
H49B C49 H49C 109.5 . . ?

loop_
_geom_bond_atom_site_label_1
_geom_bond_atom_site_label_2
_geom_bond_distance
_geom_bond_site_symmetry_2
_geom_bond_publ_flag
Br1 Ni1 2.5649(7) . ?
Br2 Ni2 2.5387(7) . ?
Br3A Ni1 2.544(3) . ?
Br3B Ni2 2.6033(10) . ?
Ni1 O1A 1.967(7) . ?
Ni1 N1 2.056(4) . ?
Ni1 N2 2.014(4) . ?
Ni1 N3 2.179(4) . ?
Ni1 N8 2.067(4) 3_666 ?
Ni2 O1B 2.001(16) . ?
Ni2 N4 2.019(4) . ?
Ni2 N5 2.051(4) . ?
Ni2 N6 2.024(3) . ?
Ni2 N7 2.155(3) . ?
P1 N3 1.621(4) . ?
P1 C10 1.822(4) . ?
P1 C11 1.781(5) . ?
P1 C17 1.787(5) . ?
P2 N7 1.621(4) . ?
P2 C33 1.810(4) . ?
P2 C34 1.795(4) . ?
P2 C40 1.787(4) . ?
O1A C47A 1.4264(10) . ?
O1B C47B 1.4268(10) . ?
N1 C1 1.337(6) . ?
N1 C5 1.339(6) . ?
N2 C6 1.349(5) . ?
N2 C10 1.336(6) . ?
N3 C23 1.320(6) . ?
N4 C23 1.154(6) . ?
N5 C24 1.340(5) . ?
N5 C28 1.345(5) . ?
N6 C29 1.337(5) . ?
N6 C33 1.350(5) . ?
N7 C46 1.316(6) . ?
N8 C46 1.149(6) . ?
C1 H1 0.9500 . ?
C1 C2 1.386(7) . ?
C2 H2 0.9500 . ?
C2 C3 1.382(8) . ?
C3 H3 0.9500 . ?
C3 C4 1.384(8) . ?
C4 H4 0.9500 . ?
C4 C5 1.394(6) . ?
C5 C6 1.479(7) . ?
C6 C7 1.395(7) . ?
C7 H7 0.9500 . ?
C7 C8 1.376(7) . ?
C8 H8 0.9500 . ?
C8 C9 1.385(6) . ?
C9 H9 0.9500 . ?
C9 C10 1.384(6) . ?
C11 C12 1.370(7) . ?
C11 C16 1.398(7) . ?
C12 H12 0.9500 . ?
C12 C13 1.393(8) . ?
C13 H13 0.9500 . ?
C13 C14 1.372(9) . ?
C14 H14 0.9500 . ?
C14 C15 1.368(9) . ?
C15 H15 0.9500 . ?
C15 C16 1.375(8) . ?
C16 H16 0.9500 . ?
C17 C18 1.398(7) . ?
C17 C22 1.387(7) . ?
C18 H18 0.9500 . ?
C18 C19 1.368(7) . ?
C19 H19 0.9500 . ?
C19 C20 1.376(8) . ?
C20 H20 0.9500 . ?
C20 C21 1.384(8) . ?
C21 H21 0.9500 . ?
C21 C22 1.385(7) . ?
C22 H22 0.9500 . ?
C24 H24 0.9500 . ?
C24 C25 1.387(6) . ?
C25 H25 0.9500 . ?
C25 C26 1.363(6) . ?
C26 H26 0.9500 . ?
C26 C27 1.388(6) . ?
C27 H27 0.9500 . ?
C27 C28 1.393(6) . ?
C28 C29 1.488(6) . ?
C29 C30 1.398(6) . ?
C30 H30 0.9500 . ?
C30 C31 1.386(7) . ?
C31 H31 0.9500 . ?
C31 C32 1.392(7) . ?
C32 H32 0.9500 . ?
C32 C33 1.385(6) . ?
C34 C35 1.393(6) . ?
C34 C39 1.399(6) . ?
C35 H35 0.9500 . ?
C35 C36 1.386(6) . ?
C36 H36 0.9500 . ?
C36 C37 1.391(7) . ?
C37 H37 0.9500 . ?
C37 C38 1.386(8) . ?
C38 H38 0.9500 . ?
C38 C39 1.389(6) . ?
C39 H39 0.9500 . ?
C40 C41 1.402(6) . ?
C40 C45 1.395(6) . ?
C41 H41 0.9500 . ?
C41 C42 1.381(7) . ?
C42 H42 0.9500 . ?
C42 C43 1.380(7) . ?
C43 H43 0.9500 . ?
C43 C44 1.381(7) . ?
C44 H44 0.9500 . ?
C44 C45 1.386(7) . ?
C45 H45 0.9500 . ?
C47A H47D 0.9800 . ?
C47A H47E 0.9800 . ?
C47A H47F 0.9800 . ?
C47B H47A 0.9800 . ?
C47B H47B 0.9800 . ?
C47B H47C 0.9800 . ?
N9 C48 1.209(14) . ?
C48 C49 1.390(13) . ?
C49 H49A 0.9800 . ?
C49 H49B 0.9800 . ?
C49 H49C 0.9800 . ?

loop_
_geom_torsion_atom_site_label_1
_geom_torsion_atom_site_label_2
_geom_torsion_atom_site_label_3
_geom_torsion_atom_site_label_4
_geom_torsion
_geom_torsion_site_symmetry_1
_geom_torsion_site_symmetry_2
_geom_torsion_site_symmetry_3
_geom_torsion_site_symmetry_4
_geom_torsion_publ_flag
Ni1 N1 C1 C2 173.0(3) . . . . ?
Ni1 N1 C5 C4 -172.6(3) . . . . ?
Ni1 N1 C5 C6 6.8(5) . . . . ?
Ni1 N2 C6 C5 3.3(5) . . . . ?
Ni1 N2 C6 C7 -173.7(3) . . . . ?
Ni1 N2 C10 P1 -7.5(4) . . . . ?
Ni1 N2 C10 C9 174.3(3) . . . . ?
Ni2 N5 C24 C25 -179.5(3) . . . . ?
Ni2 N5 C28 C27 178.6(3) . . . . ?
Ni2 N5 C28 C29 -1.7(5) . . . . ?
Ni2 N6 C29 C28 -5.3(5) . . . . ?
Ni2 N6 C29 C30 173.3(4) . . . . ?
Ni2 N6 C33 P2 4.7(5) . . . . ?
Ni2 N6 C33 C32 -173.5(3) . . . . ?
P1 C11 C12 C13 178.0(4) . . . . ?
P1 C11 C16 C15 -179.4(5) . . . . ?
P1 C17 C18 C19 -179.0(4) . . . . ?
P1 C17 C22 C21 176.8(4) . . . . ?
P2 C34 C35 C36 -178.0(3) . . . . ?
P2 C34 C39 C38 178.7(4) . . . . ?
P2 C40 C41 C42 -175.2(4) . . . . ?
P2 C40 C45 C44 175.0(3) . . . . ?
N1 C1 C2 C3 -1.1(7) . . . . ?
N1 C5 C6 N2 -6.7(5) . . . . ?
N1 C5 C6 C7 170.1(4) . . . . ?
N2 C6 C7 C8 -1.3(6) . . . . ?
N3 P1 C10 N2 0.4(4) . . . . ?
N3 P1 C10 C9 178.6(4) . . . . ?
N3 P1 C11 C12 108.0(4) . . . . ?
N3 P1 C11 C16 -72.4(5) . . . . ?
N3 P1 C17 C18 161.2(3) . . . . ?
N3 P1 C17 C22 -19.1(4) . . . . ?
N5 C24 C25 C26 0.3(7) . . . . ?
N5 C28 C29 N6 4.6(6) . . . . ?
N5 C28 C29 C30 -174.0(4) . . . . ?
N6 C29 C30 C31 1.2(7) . . . . ?
N7 P2 C33 N6 -5.8(4) . . . . ?
N7 P2 C33 C32 172.4(4) . . . . ?
N7 P2 C34 C35 -23.4(4) . . . . ?
N7 P2 C34 C39 158.8(3) . . . . ?
N7 P2 C40 C41 93.1(4) . . . . ?
N7 P2 C40 C45 -81.7(4) . . . . ?
C1 N1 C5 C4 2.0(6) . . . . ?
C1 N1 C5 C6 -178.6(4) . . . . ?
C1 C2 C3 C4 2.1(7) . . . . ?
C2 C3 C4 C5 -1.1(7) . . . . ?
C3 C4 C5 N1 -1.0(7) . . . . ?
C3 C4 C5 C6 179.7(4) . . . . ?
C4 C5 C6 N2 172.6(4) . . . . ?
C4 C5 C6 C7 -10.5(7) . . . . ?
C5 N1 C1 C2 -1.0(7) . . . . ?
C5 C6 C7 C8 -178.1(4) . . . . ?
C6 N2 C10 P1 178.2(3) . . . . ?
C6 N2 C10 C9 0.0(6) . . . . ?
C6 C7 C8 C9 0.6(6) . . . . ?
C7 C8 C9 C10 0.3(6) . . . . ?
C8 C9 C10 P1 -178.7(3) . . . . ?
C8 C9 C10 N2 -0.7(6) . . . . ?
C10 P1 N3 Ni1 5.7(2) . . . . ?
C10 P1 N3 C23 148.3(3) . . . . ?
C10 P1 C11 C12 -9.4(5) . . . . ?
C10 P1 C11 C16 170.2(4) . . . . ?
C10 P1 C17 C18 -84.7(4) . . . . ?
C10 P1 C17 C22 95.0(4) . . . . ?
C10 N2 C6 C5 178.1(4) . . . . ?
C10 N2 C6 C7 1.0(6) . . . . ?
C11 P1 N3 Ni1 -115.8(2) . . . . ?
C11 P1 N3 C23 26.8(4) . . . . ?
C11 P1 C10 N2 124.3(3) . . . . ?
C11 P1 C10 C9 -57.5(4) . . . . ?
C11 P1 C17 C18 34.3(4) . . . . ?
C11 P1 C17 C22 -146.0(4) . . . . ?
C11 C12 C13 C14 1.2(9) . . . . ?
C12 C11 C16 C15 0.2(9) . . . . ?
C12 C13 C14 C15 0.7(9) . . . . ?
C13 C14 C15 C16 -2.1(10) . . . . ?
C14 C15 C16 C11 1.7(10) . . . . ?
C16 C11 C12 C13 -1.5(8) . . . . ?
C17 P1 N3 Ni1 122.0(2) . . . . ?
C17 P1 N3 C23 -95.4(4) . . . . ?
C17 P1 C10 N2 -119.9(3) . . . . ?
C17 P1 C10 C9 58.3(4) . . . . ?
C17 P1 C11 C12 -126.0(4) . . . . ?
C17 P1 C11 C16 53.6(5) . . . . ?
C17 C18 C19 C20 2.0(8) . . . . ?
C18 C17 C22 C21 -3.5(7) . . . . ?
C18 C19 C20 C21 -2.9(8) . . . . ?
C19 C20 C21 C22 0.6(8) . . . . ?
C20 C21 C22 C17 2.5(8) . . . . ?
C22 C17 C18 C19 1.2(7) . . . . ?
C24 N5 C28 C27 -1.2(6) . . . . ?
C24 N5 C28 C29 178.5(4) . . . . ?
C24 C25 C26 C27 0.0(7) . . . . ?
C25 C26 C27 C28 -0.9(7) . . . . ?
C26 C27 C28 N5 1.5(7) . . . . ?
C26 C27 C28 C29 -178.2(4) . . . . ?
C27 C28 C29 N6 -175.8(4) . . . . ?
C27 C28 C29 C30 5.7(7) . . . . ?
C28 N5 C24 C25 0.3(6) . . . . ?
C28 C29 C30 C31 179.7(4) . . . . ?
C29 N6 C33 P2 179.6(3) . . . . ?
C29 N6 C33 C32 1.4(6) . . . . ?
C29 C30 C31 C32 0.0(8) . . . . ?
C30 C31 C32 C33 -0.5(7) . . . . ?
C31 C32 C33 P2 -178.2(4) . . . . ?
C31 C32 C33 N6 -0.2(7) . . . . ?
C33 P2 N7 Ni2 4.8(3) . . . . ?
C33 P2 N7 C46 -179.9(4) . . . . ?
C33 P2 C34 C35 90.4(4) . . . . ?
C33 P2 C34 C39 -87.5(4) . . . . ?
C33 P2 C40 C41 -20.6(4) . . . . ?
C33 P2 C40 C45 164.6(3) . . . . ?
C33 N6 C29 C28 179.5(4) . . . . ?
C33 N6 C29 C30 -1.9(6) . . . . ?
C34 P2 N7 Ni2 123.5(2) . . . . ?
C34 P2 N7 C46 -61.2(4) . . . . ?
C34 P2 C33 N6 -125.7(3) . . . . ?
C34 P2 C33 C32 52.5(4) . . . . ?
C34 P2 C40 C41 -140.7(4) . . . . ?
C34 P2 C40 C45 44.5(4) . . . . ?
C34 C35 C36 C37 -0.8(7) . . . . ?
C35 C34 C39 C38 0.9(7) . . . . ?
C35 C36 C37 C38 1.0(7) . . . . ?
C36 C37 C38 C39 -0.3(8) . . . . ?
C37 C38 C39 C34 -0.6(7) . . . . ?
C39 C34 C35 C36 -0.2(7) . . . . ?
C40 P2 N7 Ni2 -112.6(2) . . . . ?
C40 P2 N7 C46 62.8(4) . . . . ?
C40 P2 C33 N6 115.7(3) . . . . ?
C40 P2 C33 C32 -66.0(4) . . . . ?
C40 P2 C34 C35 -150.8(3) . . . . ?
C40 P2 C34 C39 31.4(4) . . . . ?
C40 C41 C42 C43 0.6(7) . . . . ?
C41 C40 C45 C44 0.2(7) . . . . ?
C41 C42 C43 C44 -0.6(7) . . . . ?
C42 C43 C44 C45 0.4(7) . . . . ?
C43 C44 C45 C40 -0.2(7) . . . . ?
C45 C40 C41 C42 -0.4(7) . . . . ?

loop_
_exptl_oxdiff_crystal_face_indexfrac_h
_exptl_oxdiff_crystal_face_indexfrac_k
_exptl_oxdiff_crystal_face_indexfrac_l
_exptl_oxdiff_crystal_face_x
_exptl_oxdiff_crystal_face_y
_exptl_oxdiff_crystal_face_z
0.0000 1.0000 -0.0000 -0.0212 0.0071 -0.0135
-1.0000 -1.0000 2.0000 0.0663 -0.0350 -0.0719
0.0000 2.0000 -1.0000 -0.0495 0.0512 0.0035
-1.0000 1.0000 2.0000 0.0238 -0.0208 -0.0990
1.0000 -1.0000 -2.0000 -0.0238 0.0208 0.0990
-1.0000 0.0000 -1.0000 0.0239 0.0831 0.0062
1.0000 -0.0000 1.0000 -0.0239 -0.0831 -0.0062
-0.0000 -1.0000 0.0000 0.0212 -0.0071 0.0135
-2.0000 -1.0000 2.0000 0.0972 0.0111 -0.0963
2.0000 1.0000 -2.0000 -0.0972 -0.0111 0.0963
-1.0000 -2.0000 -1.0000 0.0663 0.0689 0.0332
2.0000 2.0000 1.0000 -0.0972 -0.1150 -0.0088
-2.0000 -1.0000 0.0000 0.0831 0.0851 -0.0352
